data_7062274
loop_
_publ_author_name
'Duhan, Meenakshi'
'Singh, Rahul'
'Devi, Meena'
'Sindhu, Jayant'
'Kumar, Parvin'
'Kumar, Sudhir'
'Kataria, Ramesh'
'Kumar, Ashwani'
'Lal, Sohan'
'Singh, Devender'

_publ_section_title
;
 Thiazolidine-2,4-dione framework containing spiropyrrolidine-oxindole and
 1,2,3-triazole scaffold: synthesis, in vitro \a-amylase inhibition and in
 silico studies
;
_journal_issue 11
_journal_name_full 'New Journal of Chemistry'
_journal_page_first 5399
_journal_page_last 5412
_journal_paper_doi 10.1039/D2NJ05059E
_journal_volume 47
_journal_year 2023
_chemical_formula_moiety '0.087(C31 H28 N6 O4 S), 0.087(H2 O)'
_chemical_formula_sum 'C2.7 H2.61 N0.52 O0.43 S0.09'
_chemical_formula_weight 52.06
_chemical_name_systematic spirooxindole
_space_group_crystal_system triclinic
_space_group_IT_number 2
_space_group_name_Hall '-P 1'
_space_group_name_H-M_alt 'P -1'
_atom_sites_solution_hydrogens mixed
_atom_sites_solution_primary iterative
_audit_block_doi 10.5517/ccdc.csd.cc250h7y
_audit_creation_date 2020-04-12
_audit_creation_method
;
Olex2 1.3
(compiled 2020.02.04 svn.rd84adfe8 for OlexSys, GUI svn.r6032)
;
_audit_update_record
;
2022-03-23 deposited with the CCDC.	2023-02-13 downloaded from the CCDC.
;
_cell_angle_alpha 94.876(2)
_cell_angle_beta 91.993(2)
_cell_angle_gamma 96.337(2)
_cell_formula_units_Z 23
_cell_length_a 10.5926(2)
_cell_length_b 11.2880(2)
_cell_length_c 13.4778(3)
_cell_measurement_reflns_used 11544
_cell_measurement_temperature 293(2)
_cell_measurement_theta_max 26.6540
_cell_measurement_theta_min 3.3880
_cell_volume 1594.30(6)
_computing_cell_refinement 'CrysAlisPro 1.171.39.46 (Rigaku OD, 2018)'
_computing_data_collection 'CrysAlisPro 1.171.39.46 (Rigaku OD, 2018)'
_computing_data_reduction 'CrysAlisPro 1.171.39.46 (Rigaku OD, 2018)'
_computing_molecular_graphics 'Olex2 1.3 (Dolomanov et al., 2009)'
_computing_publication_material 'Olex2 1.3 (Dolomanov et al., 2009)'
_computing_structure_refinement 'SHELXL 2018/3 (Sheldrick, 2015)'
_computing_structure_solution 'olex2.solve 1.3 (Bourhis et al., 2015)'
_diffrn_ambient_temperature 293
_diffrn_detector 'CCD plate'
_diffrn_detector_type HyPix3000
_diffrn_measured_fraction_theta_full 0.996
_diffrn_measured_fraction_theta_max 0.936
_diffrn_measurement_details
;
List of Runs (angles in degrees, time in seconds):

  # Type    Start    End  Width  t~exp~   \w     \q     \k     \f   Frames
#--------------------------------------------------------------------------
  1  \w    -16.00  52.00   0.50    5.19    --   -9.95  56.00-104.00  136
  2  \w    -40.00  -1.00   0.50    5.19    --   -9.95 -56.00 113.00   78
  3  \w    -53.00 -15.00   0.50    5.19    --   10.22 -56.00 113.00   76
  4  \w     -1.00  35.00   0.50    5.19    --   10.22  56.00-104.00   72
  5  \w     -8.00  18.00   0.50    5.19    --   -9.95  57.00  30.00   52
  6  \w    -57.00  -4.00   0.50    5.19    --   -9.95 125.00 -30.00  106
  7  \w    -51.00 -17.00   0.50    5.19    --   -9.95 125.00-150.00   68
  8  \w    -34.00  52.00   0.50    5.19    --   -9.95  77.00 120.00  172
  9  \w    -12.00  60.00   0.50    5.19    --   -9.95  19.00-150.00  144
 10  \w    -53.00 -12.00   0.50    5.19    --   10.22 -57.00-120.00   82
 11  \w     46.00  73.00   0.50    5.19    --   10.22  38.00  60.00   54
 12  \w    -18.00  36.00   0.50    5.19    --   10.22 -99.00  90.00  108
 13  \w    -34.00   0.00   0.50    5.19    --   10.22 122.00 142.34   68
 14  \w    -32.00  -7.00   0.50    5.19    --   10.22 122.00 -91.20   50
 15  \w    -19.00  41.00   0.50    5.19    --   10.22 -99.00 -30.00  120
 16  \w     -3.00  26.00   0.50    5.19    --   10.22  38.00  60.00   58
 17  \w    -34.00  -7.00   0.50    5.19    --   10.22 131.00 -44.19   54
;
_diffrn_measurement_device 'four-circle diffractometer'
_diffrn_measurement_device_type 'SuperNova, Single source at offset/far, HyPix3000'
_diffrn_measurement_method '\w scans'
_diffrn_orient_matrix_type 'CrysAlisPro convention (1999,Acta A55,543-557)'
_diffrn_orient_matrix_UB_11 0.0349264000
_diffrn_orient_matrix_UB_12 -0.0281786000
_diffrn_orient_matrix_UB_13 0.0352432000
_diffrn_orient_matrix_UB_21 0.0486552000
_diffrn_orient_matrix_UB_22 0.0488288000
_diffrn_orient_matrix_UB_23 0.0030070000
_diffrn_orient_matrix_UB_31 -0.0310009000
_diffrn_orient_matrix_UB_32 0.0291731000
_diffrn_orient_matrix_UB_33 0.0392967000
_diffrn_radiation_monochromator mirror
_diffrn_radiation_probe x-ray
_diffrn_radiation_type 'Mo K\a'
_diffrn_radiation_wavelength 0.71073
_diffrn_reflns_av_R_equivalents 0.0481
_diffrn_reflns_av_unetI/netI 0.0459
_diffrn_reflns_Laue_measured_fraction_full 0.996
_diffrn_reflns_Laue_measured_fraction_max 0.936
_diffrn_reflns_limit_h_max 13
_diffrn_reflns_limit_h_min -13
_diffrn_reflns_limit_k_max 14
_diffrn_reflns_limit_k_min -13
_diffrn_reflns_limit_l_max 17
_diffrn_reflns_limit_l_min -17
_diffrn_reflns_number 22342
_diffrn_reflns_point_group_measured_fraction_full 0.996
_diffrn_reflns_point_group_measured_fraction_max 0.936
_diffrn_reflns_theta_full 25.242
_diffrn_reflns_theta_max 27.391
_diffrn_reflns_theta_min 3.308
_diffrn_source 'micro-focus sealed X-ray tube'
_diffrn_source_target Mo
_diffrn_source_type 'SuperNova (Mo) X-ray Source'
_exptl_absorpt_coefficient_mu 0.149
_exptl_absorpt_correction_T_max 1.00000
_exptl_absorpt_correction_T_min 0.82979
_exptl_absorpt_correction_type multi-scan
_exptl_absorpt_process_details
;
CrysAlisPro 1.171.39.46 (Rigaku Oxford Diffraction, 2018)
Empirical absorption correction using spherical harmonics,
 implemented in SCALE3 ABSPACK scaling algorithm.
;
_exptl_crystal_colour 'clear whiteish white'
_exptl_crystal_colour_lustre clear
_exptl_crystal_colour_modifier whiteish
_exptl_crystal_colour_primary white
_exptl_crystal_density_diffrn 1.247
_exptl_crystal_description needle
_exptl_crystal_F_000 628
_exptl_crystal_preparation 'Multicomponent reaction'
_exptl_crystal_recrystallization_method 'Solvent diffusion method'
_exptl_crystal_size_max 0.12
_exptl_crystal_size_mid 0.1
_exptl_crystal_size_min 0.08
_refine_diff_density_max 0.264
_refine_diff_density_min -0.242
_refine_diff_density_rms 0.039
_refine_ls_extinction_method none
_refine_ls_goodness_of_fit_ref 1.124
_refine_ls_hydrogen_treatment constr
_refine_ls_matrix_type full
_refine_ls_number_parameters 394
_refine_ls_number_reflns 6778
_refine_ls_number_restraints 0
_refine_ls_restrained_S_all 1.124
_refine_ls_R_factor_all 0.0654
_refine_ls_R_factor_gt 0.0476
_refine_ls_shift/su_max 0.001
_refine_ls_shift/su_mean 0.000
_refine_ls_structure_factor_coef Fsqd
_refine_ls_weighting_details 'w=1/[\s^2^(Fo^2^)+(0.0574P)^2^+0.0437P] where P=(Fo^2^+2Fc^2^)/3'
_refine_ls_weighting_scheme calc
_refine_ls_wR_factor_gt 0.1194
_refine_ls_wR_factor_ref 0.1308
_reflns_Friedel_coverage 0.000
_reflns_number_gt 4909
_reflns_number_total 6778
_reflns_threshold_expression 'I > 2\s(I)'
_cod_data_source_file d2nj05059e2.cif
_cod_data_source_block rk-j1
_cod_depositor_comments 'Adding full bibliography for 7062274.cif.'
_cod_original_formula_sum 'C2.70 H2.61 N0.52 O0.43 S0.09'
_cod_database_code 7062274
_shelx_shelxl_version_number 2018/3
_chemical_oxdiff_formula 'C H N O S'
_shelx_space_group_comment
;
The symmetry employed for this shelxl refinement is uniquely defined
by the following loop, which should always be used as a source of
symmetry information in preference to the above space-group names.
They are only intended as comments.
;
_shelx_estimated_absorpt_t_max 0.988
_shelx_estimated_absorpt_t_min 0.982
_reflns_odcompleteness_completeness 99.74
_reflns_odcompleteness_iscentric 1
_reflns_odcompleteness_theta 26.32
_olex2_refinement_description
;
1. Fixed Uiso
 At 1.2 times of:
  All C(H) groups, All C(H,H) groups, All N(H) groups
 At 1.5 times of:
  All C(H,H,H) groups, All O(H,H) groups
2.a Free rotating group:
 O4(H4A,H4B)
2.b Ternary CH refined with riding coordinates:
 C24(H24)
2.c Secondary CH2 refined with riding coordinates:
 C14(H14A,H14B), C27(H27A,H27B)
2.d Aromatic/amide H refined with riding coordinates:
 N2(H2), C9(H9), C15(H15), C16(H16), C19(H19), C20(H20), C28(H28), C2(H2A),
 C4(H4), C32(H32), C5(H5), C30(H30), C7(H7), C31(H31)
2.e Idealised Me refined as rotating group:
 C17(H17A,H17B,H17C), C18(H18A,H18B,H18C), C33(H33A,H33B,H33C)
;
_smtbx_masks_void_probe_radius 1.2
_smtbx_masks_void_truncation_radius 1.2
_olex2_submission_original_sample_id RK-ji
_olex2_submission_special_instructions 'No special instructions were received'
_oxdiff_exptl_absorpt_empirical_details
;
Empirical correction (ABSPACK) includes:
- Absorption correction using spherical harmonics
- Frame scaling
;
_oxdiff_exptl_absorpt_empirical_full_max 1.265
_oxdiff_exptl_absorpt_empirical_full_min 0.784

loop_
_space_group_symop_operation_xyz
'x, y, z'
'-x, -y, -z'

loop_
_atom_site_label
_atom_site_type_symbol
_atom_site_fract_x
_atom_site_fract_y
_atom_site_fract_z
_atom_site_U_iso_or_equiv
_atom_site_adp_type
_atom_site_occupancy
_atom_site_site_symmetry_order
_atom_site_calc_flag
_atom_site_refinement_flags_posn
_atom_site_refinement_flags_adp
_atom_site_refinement_flags_occupancy
_atom_site_disorder_assembly
_atom_site_disorder_group
S1 S 0.41791(4) 0.76565(4) 0.21978(3) 0.04332(14) Uani 1 1 d . . . . .
O1 O 0.15538(11) 0.74312(11) 0.32377(8) 0.0504(3) Uani 1 1 d . . . . .
O2 O 0.58681(11) 0.53500(12) 0.34874(9) 0.0583(3) Uani 1 1 d . . . . .
O3 O 0.64235(12) 0.88878(12) 0.21170(9) 0.0628(4) Uani 1 1 d . . . . .
N1 N 0.27135(12) 0.85192(12) 0.45377(9) 0.0422(3) Uani 1 1 d . . . . .
N2 N 0.63310(13) 0.71896(13) 0.29391(10) 0.0467(4) Uani 1 1 d . . . . .
H2 H 0.712391 0.726872 0.312216 0.056 Uiso 1 1 calc R U . . .
N8 N 0.03687(13) 0.87090(12) 0.70937(10) 0.0459(4) Uani 1 1 d . . . . .
O4 O 0.88585(12) 0.74721(17) 0.35963(10) 0.0795(5) Uani 1 1 d G . . . .
H4A H 0.903672 0.768464 0.421018 0.119 Uiso 1 1 d G U . . .
H4B H 0.954180 0.741468 0.329224 0.119 Uiso 1 1 d G U . . .
N3 N 0.28587(12) 0.55123(12) 0.41775(10) 0.0429(3) Uani 1 1 d . . . . .
N4 N -0.00156(14) 0.82876(14) 0.55322(11) 0.0562(4) Uani 1 1 d . . . . .
N5 N -0.04446(15) 0.80661(15) 0.64101(11) 0.0585(4) Uani 1 1 d . . . . .
O5 O 0.21555(19) 0.47546(15) -0.16321(10) 0.0943(5) Uani 1 1 d . . . . .
C10 C 0.34622(14) 0.66885(14) 0.39805(11) 0.0371(4) Uani 1 1 d . . . . .
C11 C 0.42892(15) 0.73313(14) 0.48385(11) 0.0391(4) Uani 1 1 d . . . . .
C21 C 0.55245(16) 0.62281(16) 0.31660(12) 0.0428(4) Uani 1 1 d . . . . .
C12 C 0.24562(15) 0.75792(15) 0.38417(11) 0.0390(4) Uani 1 1 d . . . . .
C6 C 0.10647(16) 0.90558(15) 0.56522(12) 0.0425(4) Uani 1 1 d . . . . .
C22 C 0.41219(14) 0.64031(13) 0.29641(11) 0.0366(4) Uani 1 1 d . . . . .
C13 C 0.38169(15) 0.84052(15) 0.51274(12) 0.0406(4) Uani 1 1 d . . . . .
C23 C 0.58288(16) 0.80177(16) 0.24114(12) 0.0448(4) Uani 1 1 d . . . . .
C24 C 0.33772(16) 0.51800(15) 0.25124(12) 0.0453(4) Uani 1 1 d . . . . .
H24 H 0.395239 0.456828 0.259180 0.054 Uiso 1 1 calc R U . . .
C26 C 0.29962(17) 0.50941(15) 0.14203(13) 0.0476(4) Uani 1 1 d . . . . .
C1 C 0.02042(17) 0.85998(15) 0.81354(13) 0.0467(4) Uani 1 1 d . . . . .
C14 C 0.18177(17) 0.93908(15) 0.47822(13) 0.0476(4) Uani 1 1 d . . . . .
H14A H 0.124574 0.942546 0.421021 0.057 Uiso 1 1 calc R U . . .
H14B H 0.228289 1.017825 0.493654 0.057 Uiso 1 1 calc R U . . .
C9 C 0.13050(17) 0.93277(16) 0.66453(13) 0.0500(4) Uani 1 1 d . . . . .
H9 H 0.198111 0.983895 0.695249 0.060 Uiso 1 1 calc R U . . .
C15 C 0.53418(16) 0.70281(16) 0.53486(12) 0.0483(4) Uani 1 1 d . . . . .
H15 H 0.565104 0.629935 0.518821 0.058 Uiso 1 1 calc R U . . .
C16 C 0.43863(18) 0.91970(17) 0.58859(13) 0.0529(5) Uani 1 1 d . . . . .
H16 H 0.405477 0.990853 0.607086 0.064 Uiso 1 1 calc R U . . .
C27 C 0.23134(17) 0.49372(16) 0.32272(13) 0.0497(4) Uani 1 1 d . . . . .
H27A H 0.155913 0.528688 0.302534 0.060 Uiso 1 1 calc R U . . .
H27B H 0.209505 0.408479 0.326209 0.060 Uiso 1 1 calc R U . . .
C17 C 0.19789(18) 0.55042(18) 0.49894(14) 0.0577(5) Uani 1 1 d . . . . .
H17A H 0.239353 0.593709 0.557709 0.086 Uiso 1 1 calc R U . . .
H17B H 0.172002 0.469321 0.512286 0.086 Uiso 1 1 calc R U . . .
H17C H 0.124534 0.587705 0.480160 0.086 Uiso 1 1 calc R U . . .
C19 C 0.54638(19) 0.89013(18) 0.63627(14) 0.0617(5) Uani 1 1 d . . . . .
H19 H 0.588221 0.943138 0.686530 0.074 Uiso 1 1 calc R U . . .
C20 C 0.59296(18) 0.78313(19) 0.61050(14) 0.0611(5) Uani 1 1 d . . . . .
H20 H 0.665073 0.764381 0.644399 0.073 Uiso 1 1 calc R U . . .
C28 C 0.20329(19) 0.56596(18) 0.10405(13) 0.0598(5) Uani 1 1 d . . . . .
H28 H 0.157617 0.611324 0.147651 0.072 Uiso 1 1 calc R U . . .
C2 C 0.12064(18) 0.89043(18) 0.88054(14) 0.0625(5) Uani 1 1 d . . . . .
H2A H 0.199436 0.920616 0.859334 0.075 Uiso 1 1 calc R U . . .
C3 C -0.0099(2) 0.83199(17) 1.01414(14) 0.0579(5) Uani 1 1 d . . . . .
C29 C 0.2381(2) 0.49058(19) -0.06229(14) 0.0647(6) Uani 1 1 d . . . . .
C4 C 0.1040(2) 0.87600(19) 0.98035(15) 0.0660(6) Uani 1 1 d . . . . .
H4 H 0.172653 0.896983 1.025704 0.079 Uiso 1 1 calc R U . . .
C32 C 0.1714(2) 0.55798(18) 0.00285(14) 0.0650(5) Uani 1 1 d . . . . .
H32 H 0.105681 0.597718 -0.020777 0.078 Uiso 1 1 calc R U . . .
C5 C -0.0962(2) 0.8181(2) 0.84539(15) 0.0747(6) Uani 1 1 d . . . . .
H5 H -0.165583 0.799903 0.800416 0.090 Uiso 1 1 calc R U . . .
C30 C 0.3647(2) 0.44261(19) 0.07467(16) 0.0686(6) Uani 1 1 d . . . . .
H30 H 0.430505 0.402712 0.097983 0.082 Uiso 1 1 calc R U . . .
C18 C -0.0271(3) 0.8136(2) 1.12313(15) 0.0803(7) Uani 1 1 d . . . . .
H18A H -0.027828 0.730214 1.132548 0.120 Uiso 1 1 calc R U . . .
H18B H -0.106138 0.840277 1.143128 0.120 Uiso 1 1 calc R U . . .
H18C H 0.041763 0.858771 1.162764 0.120 Uiso 1 1 calc R U . . .
C7 C -0.1090(2) 0.8034(2) 0.94550(16) 0.0796(7) Uani 1 1 d . . . . .
H7 H -0.187670 0.773090 0.966846 0.096 Uiso 1 1 calc R U . . .
C31 C 0.3348(3) 0.4337(2) -0.02571(17) 0.0791(7) Uani 1 1 d . . . . .
H31 H 0.380644 0.388539 -0.069293 0.095 Uiso 1 1 calc R U . . .
C33 C 0.1314(3) 0.5455(3) -0.20789(18) 0.1090(10) Uani 1 1 d . . . . .
H33A H 0.122764 0.522654 -0.278266 0.163 Uiso 1 1 calc R U . . .
H33B H 0.164215 0.628475 -0.196623 0.163 Uiso 1 1 calc R U . . .
H33C H 0.049759 0.533123 -0.179262 0.163 Uiso 1 1 calc R U . . .

loop_
_atom_site_aniso_label
_atom_site_aniso_U_11
_atom_site_aniso_U_22
_atom_site_aniso_U_33
_atom_site_aniso_U_23
_atom_site_aniso_U_13
_atom_site_aniso_U_12
S1 0.0392(3) 0.0468(3) 0.0436(3) 0.00745(19) -0.00059(19) 0.00087(19)
O1 0.0375(7) 0.0678(8) 0.0468(7) 0.0026(6) -0.0051(6) 0.0140(6)
O2 0.0470(7) 0.0632(8) 0.0699(8) 0.0165(7) 0.0049(6) 0.0205(7)
O3 0.0570(8) 0.0599(8) 0.0667(8) 0.0079(7) 0.0065(7) -0.0172(7)
N1 0.0379(8) 0.0478(8) 0.0424(8) 0.0022(6) 0.0023(6) 0.0125(7)
N2 0.0287(7) 0.0583(9) 0.0516(8) 0.0021(7) 0.0002(6) 0.0006(7)
N8 0.0382(8) 0.0504(9) 0.0464(8) -0.0010(7) 0.0009(7) -0.0026(7)
O4 0.0362(7) 0.1381(14) 0.0582(9) -0.0108(9) -0.0041(6) 0.0001(9)
N3 0.0369(8) 0.0462(8) 0.0447(8) 0.0087(6) 0.0031(6) -0.0031(6)
N4 0.0424(9) 0.0732(11) 0.0503(9) -0.0009(8) 0.0012(7) -0.0001(8)
N5 0.0456(9) 0.0754(11) 0.0487(9) -0.0019(8) -0.0002(7) -0.0129(8)
O5 0.1396(16) 0.0945(12) 0.0459(9) -0.0061(8) 0.0085(10) 0.0092(11)
C10 0.0296(8) 0.0432(9) 0.0386(9) 0.0042(7) -0.0001(7) 0.0050(7)
C11 0.0335(9) 0.0458(10) 0.0377(8) 0.0054(7) 0.0017(7) 0.0022(7)
C21 0.0351(9) 0.0514(11) 0.0414(9) -0.0004(8) 0.0039(7) 0.0061(8)
C12 0.0336(9) 0.0470(10) 0.0376(9) 0.0083(7) 0.0051(7) 0.0052(7)
C6 0.0378(9) 0.0426(10) 0.0483(10) 0.0012(8) 0.0039(8) 0.0113(8)
C22 0.0311(8) 0.0384(9) 0.0402(9) 0.0027(7) 0.0022(7) 0.0038(7)
C13 0.0361(9) 0.0462(10) 0.0396(9) 0.0058(7) 0.0044(7) 0.0030(8)
C23 0.0424(10) 0.0516(11) 0.0369(9) -0.0050(8) 0.0050(8) -0.0047(8)
C24 0.0400(9) 0.0409(9) 0.0532(10) -0.0009(8) 0.0012(8) 0.0007(8)
C26 0.0446(10) 0.0429(10) 0.0514(10) -0.0070(8) 0.0046(8) -0.0040(8)
C1 0.0438(10) 0.0492(10) 0.0453(10) 0.0003(8) 0.0028(8) -0.0006(8)
C14 0.0465(10) 0.0478(10) 0.0512(10) 0.0057(8) 0.0074(8) 0.0145(8)
C9 0.0413(10) 0.0519(11) 0.0532(11) -0.0015(9) 0.0050(8) -0.0069(8)
C15 0.0435(10) 0.0548(11) 0.0471(10) 0.0075(8) -0.0040(8) 0.0070(9)
C16 0.0536(11) 0.0516(11) 0.0514(11) -0.0031(9) 0.0016(9) 0.0024(9)
C27 0.0439(10) 0.0453(10) 0.0572(11) 0.0046(8) 0.0011(8) -0.0059(8)
C17 0.0470(11) 0.0708(13) 0.0565(11) 0.0180(10) 0.0105(9) 0.0002(10)
C19 0.0595(13) 0.0663(13) 0.0541(11) -0.0053(10) -0.0124(10) -0.0032(11)
C20 0.0507(12) 0.0720(14) 0.0587(12) 0.0067(10) -0.0187(10) 0.0044(10)
C28 0.0612(13) 0.0686(13) 0.0476(11) -0.0135(9) -0.0003(9) 0.0139(11)
C2 0.0437(11) 0.0839(15) 0.0581(12) 0.0136(10) -0.0002(9) -0.0054(10)
C3 0.0651(14) 0.0571(12) 0.0518(11) 0.0076(9) 0.0050(10) 0.0060(10)
C29 0.0845(16) 0.0591(13) 0.0456(11) -0.0064(10) 0.0121(11) -0.0080(12)
C4 0.0572(13) 0.0821(15) 0.0574(13) 0.0069(11) -0.0092(10) 0.0048(11)
C32 0.0691(14) 0.0706(14) 0.0531(12) -0.0033(10) -0.0048(10) 0.0077(11)
C5 0.0521(13) 0.1091(18) 0.0552(12) 0.0056(12) -0.0003(10) -0.0231(12)
C30 0.0710(14) 0.0686(14) 0.0657(14) -0.0085(11) 0.0132(11) 0.0134(11)
C18 0.1054(19) 0.0830(16) 0.0552(13) 0.0139(11) 0.0091(12) 0.0148(14)
C7 0.0614(14) 0.1144(19) 0.0587(13) 0.0155(12) 0.0108(11) -0.0184(13)
C31 0.0985(19) 0.0758(16) 0.0624(14) -0.0151(12) 0.0247(13) 0.0163(14)
C33 0.143(3) 0.119(2) 0.0609(15) 0.0048(15) -0.0176(16) 0.010(2)

loop_
_atom_type_symbol
_atom_type_description
_atom_type_scat_dispersion_real
_atom_type_scat_dispersion_imag
_atom_type_scat_source
C C 0.0033 0.0016 'International Tables Vol C Tables 4.2.6.8 and 6.1.1.4'
H H 0.0000 0.0000 'International Tables Vol C Tables 4.2.6.8 and 6.1.1.4'
N N 0.0061 0.0033 'International Tables Vol C Tables 4.2.6.8 and 6.1.1.4'
O O 0.0106 0.0060 'International Tables Vol C Tables 4.2.6.8 and 6.1.1.4'
S S 0.1246 0.1234 'International Tables Vol C Tables 4.2.6.8 and 6.1.1.4'

loop_
_geom_angle_atom_site_label_1
_geom_angle_atom_site_label_2
_geom_angle_atom_site_label_3
_geom_angle
_geom_angle_site_symmetry_1
_geom_angle_site_symmetry_3
_geom_angle_publ_flag
C23 S1 C22 93.10(8) . . ?
C12 N1 C13 111.06(13) . . ?
C12 N1 C14 123.54(14) . . ?
C13 N1 C14 124.15(13) . . ?
C21 N2 H2 121.3 . . ?
C23 N2 H2 121.3 . . ?
C23 N2 C21 117.41(14) . . ?
N5 N8 C1 120.03(14) . . ?
C9 N8 N5 110.36(14) . . ?
C9 N8 C1 129.45(15) . . ?
H4A O4 H4B 109.5 . . ?
C10 N3 C17 115.51(13) . . ?
C27 N3 C10 106.62(12) . . ?
C27 N3 C17 114.57(13) . . ?
N5 N4 C6 109.65(14) . . ?
N4 N5 N8 106.50(14) . . ?
C29 O5 C33 119.15(19) . . ?
N3 C10 C11 114.28(12) . . ?
N3 C10 C12 111.30(12) . . ?
N3 C10 C22 102.18(11) . . ?
C11 C10 C12 101.53(12) . . ?
C11 C10 C22 117.41(12) . . ?
C12 C10 C22 110.40(12) . . ?
C13 C11 C10 108.87(13) . . ?
C15 C11 C10 131.97(15) . . ?
C15 C11 C13 119.15(15) . . ?
O2 C21 N2 124.12(15) . . ?
O2 C21 C22 123.83(16) . . ?
N2 C21 C22 112.04(14) . . ?
O1 C12 N1 125.48(14) . . ?
O1 C12 C10 125.97(14) . . ?
N1 C12 C10 108.47(13) . . ?
N4 C6 C14 121.33(15) . . ?
N4 C6 C9 107.53(15) . . ?
C9 C6 C14 130.96(16) . . ?
C10 C22 S1 111.56(10) . . ?
C21 C22 S1 104.46(11) . . ?
C21 C22 C10 110.30(12) . . ?
C21 C22 C24 109.16(13) . . ?
C24 C22 S1 117.33(11) . . ?
C24 C22 C10 104.04(12) . . ?
C11 C13 N1 110.03(14) . . ?
C16 C13 N1 127.67(15) . . ?
C16 C13 C11 122.31(15) . . ?
O3 C23 S1 123.56(15) . . ?
O3 C23 N2 125.43(16) . . ?
N2 C23 S1 111.01(13) . . ?
C22 C24 H24 106.3 . . ?
C26 C24 C22 116.33(14) . . ?
C26 C24 H24 106.3 . . ?
C26 C24 C27 116.71(14) . . ?
C27 C24 C22 104.14(13) . . ?
C27 C24 H24 106.3 . . ?
C28 C26 C24 123.51(15) . . ?
C28 C26 C30 116.94(17) . . ?
C30 C26 C24 119.54(18) . . ?
C2 C1 N8 120.18(16) . . ?
C2 C1 C5 120.11(17) . . ?
C5 C1 N8 119.72(16) . . ?
N1 C14 C6 110.85(13) . . ?
N1 C14 H14A 109.5 . . ?
N1 C14 H14B 109.5 . . ?
C6 C14 H14A 109.5 . . ?
C6 C14 H14B 109.5 . . ?
H14A C14 H14B 108.1 . . ?
N8 C9 C6 105.96(15) . . ?
N8 C9 H9 127.0 . . ?
C6 C9 H9 127.0 . . ?
C11 C15 H15 120.6 . . ?
C11 C15 C20 118.70(17) . . ?
C20 C15 H15 120.6 . . ?
C13 C16 H16 121.1 . . ?
C13 C16 C19 117.79(17) . . ?
C19 C16 H16 121.1 . . ?
N3 C27 C24 103.31(13) . . ?
N3 C27 H27A 111.1 . . ?
N3 C27 H27B 111.1 . . ?
C24 C27 H27A 111.1 . . ?
C24 C27 H27B 111.1 . . ?
H27A C27 H27B 109.1 . . ?
N3 C17 H17A 109.5 . . ?
N3 C17 H17B 109.5 . . ?
N3 C17 H17C 109.5 . . ?
H17A C17 H17B 109.5 . . ?
H17A C17 H17C 109.5 . . ?
H17B C17 H17C 109.5 . . ?
C16 C19 H19 119.6 . . ?
C20 C19 C16 120.85(17) . . ?
C20 C19 H19 119.6 . . ?
C15 C20 H20 119.4 . . ?
C19 C20 C15 121.13(17) . . ?
C19 C20 H20 119.4 . . ?
C26 C28 H28 118.8 . . ?
C26 C28 C32 122.32(17) . . ?
C32 C28 H28 118.8 . . ?
C1 C2 H2A 120.3 . . ?
C1 C2 C4 119.41(18) . . ?
C4 C2 H2A 120.3 . . ?
C4 C3 C18 121.9(2) . . ?
C4 C3 C7 117.39(18) . . ?
C7 C3 C18 120.8(2) . . ?
O5 C29 C32 124.8(2) . . ?
O5 C29 C31 115.98(19) . . ?
C31 C29 C32 119.20(19) . . ?
C2 C4 H4 119.0 . . ?
C3 C4 C2 121.95(19) . . ?
C3 C4 H4 119.0 . . ?
C28 C32 H32 120.4 . . ?
C29 C32 C28 119.3(2) . . ?
C29 C32 H32 120.4 . . ?
C1 C5 H5 120.5 . . ?
C1 C5 C7 118.93(19) . . ?
C7 C5 H5 120.5 . . ?
C26 C30 H30 119.2 . . ?
C31 C30 C26 121.6(2) . . ?
C31 C30 H30 119.2 . . ?
C3 C18 H18A 109.5 . . ?
C3 C18 H18B 109.5 . . ?
C3 C18 H18C 109.5 . . ?
H18A C18 H18B 109.5 . . ?
H18A C18 H18C 109.5 . . ?
H18B C18 H18C 109.5 . . ?
C3 C7 C5 122.2(2) . . ?
C3 C7 H7 118.9 . . ?
C5 C7 H7 118.9 . . ?
C29 C31 C30 120.63(19) . . ?
C29 C31 H31 119.7 . . ?
C30 C31 H31 119.7 . . ?
O5 C33 H33A 109.5 . . ?
O5 C33 H33B 109.5 . . ?
O5 C33 H33C 109.5 . . ?
H33A C33 H33B 109.5 . . ?
H33A C33 H33C 109.5 . . ?
H33B C33 H33C 109.5 . . ?

loop_
_geom_bond_atom_site_label_1
_geom_bond_atom_site_label_2
_geom_bond_distance
_geom_bond_site_symmetry_2
_geom_bond_publ_flag
S1 C22 1.8182(16) . ?
S1 C23 1.7580(18) . ?
O1 C12 1.2214(18) . ?
O2 C21 1.2018(19) . ?
O3 C23 1.2108(19) . ?
N1 C12 1.353(2) . ?
N1 C13 1.414(2) . ?
N1 C14 1.466(2) . ?
N2 H2 0.8600 . ?
N2 C21 1.368(2) . ?
N2 C23 1.363(2) . ?
N8 N5 1.3457(19) . ?
N8 C1 1.435(2) . ?
N8 C9 1.340(2) . ?
O4 H4A 0.8503 . ?
O4 H4B 0.8500 . ?
N3 C10 1.458(2) . ?
N3 C27 1.456(2) . ?
N3 C17 1.462(2) . ?
N4 N5 1.316(2) . ?
N4 C6 1.353(2) . ?
O5 C29 1.366(2) . ?
O5 C33 1.408(3) . ?
C10 C11 1.509(2) . ?
C10 C12 1.561(2) . ?
C10 C22 1.584(2) . ?
C11 C13 1.392(2) . ?
C11 C15 1.380(2) . ?
C21 C22 1.538(2) . ?
C6 C14 1.493(2) . ?
C6 C9 1.356(2) . ?
C22 C24 1.576(2) . ?
C13 C16 1.375(2) . ?
C24 H24 0.9800 . ?
C24 C26 1.505(2) . ?
C24 C27 1.525(2) . ?
C26 C28 1.369(2) . ?
C26 C30 1.382(2) . ?
C1 C2 1.364(2) . ?
C1 C5 1.369(3) . ?
C14 H14A 0.9700 . ?
C14 H14B 0.9700 . ?
C9 H9 0.9300 . ?
C15 H15 0.9300 . ?
C15 C20 1.387(2) . ?
C16 H16 0.9300 . ?
C16 C19 1.377(3) . ?
C27 H27A 0.9700 . ?
C27 H27B 0.9700 . ?
C17 H17A 0.9600 . ?
C17 H17B 0.9600 . ?
C17 H17C 0.9600 . ?
C19 H19 0.9300 . ?
C19 C20 1.377(3) . ?
C20 H20 0.9300 . ?
C28 H28 0.9300 . ?
C28 C32 1.387(3) . ?
C2 H2A 0.9300 . ?
C2 C4 1.384(3) . ?
C3 C4 1.361(3) . ?
C3 C18 1.515(3) . ?
C3 C7 1.367(3) . ?
C29 C32 1.377(3) . ?
C29 C31 1.367(3) . ?
C4 H4 0.9300 . ?
C32 H32 0.9300 . ?
C5 H5 0.9300 . ?
C5 C7 1.383(3) . ?
C30 H30 0.9300 . ?
C30 C31 1.372(3) . ?
C18 H18A 0.9600 . ?
C18 H18B 0.9600 . ?
C18 H18C 0.9600 . ?
C7 H7 0.9300 . ?
C31 H31 0.9300 . ?
C33 H33A 0.9600 . ?
C33 H33B 0.9600 . ?
C33 H33C 0.9600 . ?

loop_
_geom_torsion_atom_site_label_1
_geom_torsion_atom_site_label_2
_geom_torsion_atom_site_label_3
_geom_torsion_atom_site_label_4
_geom_torsion
_geom_torsion_site_symmetry_1
_geom_torsion_site_symmetry_2
_geom_torsion_site_symmetry_3
_geom_torsion_site_symmetry_4
_geom_torsion_publ_flag
S1 C22 C24 C26 11.29(18) . . . . ?
S1 C22 C24 C27 -118.64(13) . . . . ?
O2 C21 C22 S1 -165.42(14) . . . . ?
O2 C21 C22 C10 74.57(19) . . . . ?
O2 C21 C22 C24 -39.2(2) . . . . ?
N1 C13 C16 C19 -179.97(16) . . . . ?
N2 C21 C22 S1 14.72(15) . . . . ?
N2 C21 C22 C10 -105.29(14) . . . . ?
N2 C21 C22 C24 140.98(13) . . . . ?
N8 C1 C2 C4 -178.10(18) . . . . ?
N8 C1 C5 C7 177.3(2) . . . . ?
N3 C10 C11 C13 -119.94(14) . . . . ?
N3 C10 C11 C15 58.8(2) . . . . ?
N3 C10 C12 O1 -56.2(2) . . . . ?
N3 C10 C12 N1 120.78(14) . . . . ?
N3 C10 C22 S1 148.23(10) . . . . ?
N3 C10 C22 C21 -96.14(14) . . . . ?
N3 C10 C22 C24 20.81(14) . . . . ?
N4 C6 C14 N1 -86.06(19) . . . . ?
N4 C6 C9 N8 0.45(18) . . . . ?
N5 N8 C1 C2 157.90(17) . . . . ?
N5 N8 C1 C5 -21.7(2) . . . . ?
N5 N8 C9 C6 -0.18(18) . . . . ?
N5 N4 C6 C14 175.10(14) . . . . ?
N5 N4 C6 C9 -0.6(2) . . . . ?
O5 C29 C32 C28 179.76(19) . . . . ?
O5 C29 C31 C30 -179.66(19) . . . . ?
C10 N3 C27 C24 45.68(16) . . . . ?
C10 C11 C13 N1 1.23(18) . . . . ?
C10 C11 C13 C16 -179.01(15) . . . . ?
C10 C11 C15 C20 178.51(17) . . . . ?
C10 C22 C24 C26 135.05(14) . . . . ?
C10 C22 C24 C27 5.12(16) . . . . ?
C11 C10 C12 O1 -178.18(15) . . . . ?
C11 C10 C12 N1 -1.23(16) . . . . ?
C11 C10 C22 S1 -85.91(14) . . . . ?
C11 C10 C22 C21 29.72(18) . . . . ?
C11 C10 C22 C24 146.67(13) . . . . ?
C11 C13 C16 C19 0.3(3) . . . . ?
C11 C15 C20 C19 1.4(3) . . . . ?
C21 N2 C23 S1 2.90(17) . . . . ?
C21 N2 C23 O3 -176.68(15) . . . . ?
C21 C22 C24 C26 -107.20(16) . . . . ?
C21 C22 C24 C27 122.87(14) . . . . ?
C12 N1 C13 C11 -2.13(18) . . . . ?
C12 N1 C13 C16 178.13(16) . . . . ?
C12 N1 C14 C6 94.68(18) . . . . ?
C12 C10 C11 C13 -0.03(16) . . . . ?
C12 C10 C11 C15 178.68(17) . . . . ?
C12 C10 C22 S1 29.76(15) . . . . ?
C12 C10 C22 C21 145.39(14) . . . . ?
C12 C10 C22 C24 -97.66(14) . . . . ?
C6 N4 N5 N8 0.47(19) . . . . ?
C22 S1 C23 O3 -174.78(14) . . . . ?
C22 S1 C23 N2 5.63(12) . . . . ?
C22 C10 C11 C13 120.41(14) . . . . ?
C22 C10 C11 C15 -60.9(2) . . . . ?
C22 C10 C12 O1 56.6(2) . . . . ?
C22 C10 C12 N1 -126.48(13) . . . . ?
C22 C24 C26 C28 -73.6(2) . . . . ?
C22 C24 C26 C30 105.61(19) . . . . ?
C22 C24 C27 N3 -29.47(16) . . . . ?
C13 N1 C12 O1 179.03(15) . . . . ?
C13 N1 C12 C10 2.05(17) . . . . ?
C13 N1 C14 C6 -71.4(2) . . . . ?
C13 C11 C15 C20 -2.9(2) . . . . ?
C13 C16 C19 C20 -1.9(3) . . . . ?
C23 S1 C22 C10 108.07(11) . . . . ?
C23 S1 C22 C21 -11.09(10) . . . . ?
C23 S1 C22 C24 -132.07(12) . . . . ?
C23 N2 C21 O2 168.06(16) . . . . ?
C23 N2 C21 C22 -12.09(19) . . . . ?
C24 C26 C28 C32 179.00(17) . . . . ?
C24 C26 C30 C31 -178.96(19) . . . . ?
C26 C24 C27 N3 -159.17(14) . . . . ?
C26 C28 C32 C29 0.3(3) . . . . ?
C26 C30 C31 C29 -0.4(3) . . . . ?
C1 N8 N5 N4 -176.02(15) . . . . ?
C1 N8 C9 C6 175.16(16) . . . . ?
C1 C2 C4 C3 0.1(3) . . . . ?
C1 C5 C7 C3 1.6(4) . . . . ?
C14 N1 C12 O1 11.3(2) . . . . ?
C14 N1 C12 C10 -165.65(13) . . . . ?
C14 N1 C13 C11 165.49(14) . . . . ?
C14 N1 C13 C16 -14.3(3) . . . . ?
C14 C6 C9 N8 -174.67(16) . . . . ?
C9 N8 N5 N4 -0.18(19) . . . . ?
C9 N8 C1 C2 -17.1(3) . . . . ?
C9 N8 C1 C5 163.36(19) . . . . ?
C9 C6 C14 N1 88.5(2) . . . . ?
C15 C11 C13 N1 -177.67(14) . . . . ?
C15 C11 C13 C16 2.1(2) . . . . ?
C16 C19 C20 C15 1.0(3) . . . . ?
C27 N3 C10 C11 -169.23(13) . . . . ?
C27 N3 C10 C12 76.48(15) . . . . ?
C27 N3 C10 C22 -41.35(14) . . . . ?
C27 C24 C26 C28 50.1(2) . . . . ?
C27 C24 C26 C30 -130.74(18) . . . . ?
C17 N3 C10 C11 62.21(17) . . . . ?
C17 N3 C10 C12 -52.07(17) . . . . ?
C17 N3 C10 C22 -169.91(13) . . . . ?
C17 N3 C27 C24 174.77(14) . . . . ?
C28 C26 C30 C31 0.3(3) . . . . ?
C2 C1 C5 C7 -2.3(3) . . . . ?
C4 C3 C7 C5 -0.1(3) . . . . ?
C32 C29 C31 C30 0.5(3) . . . . ?
C5 C1 C2 C4 1.5(3) . . . . ?
C30 C26 C28 C32 -0.2(3) . . . . ?
C18 C3 C4 C2 178.6(2) . . . . ?
C18 C3 C7 C5 -179.4(2) . . . . ?
C7 C3 C4 C2 -0.7(3) . . . . ?
C31 C29 C32 C28 -0.4(3) . . . . ?
C33 O5 C29 C32 9.6(3) . . . . ?
C33 O5 C29 C31 -170.3(2) . . . . ?

loop_
_smtbx_masks_void_nr
_smtbx_masks_void_average_x
_smtbx_masks_void_average_y
_smtbx_masks_void_average_z
_smtbx_masks_void_volume
_smtbx_masks_void_count_electrons
_smtbx_masks_void_content
1 0.500 0.000 0.000 237.6 45.3 '1 H2O'
